data_4508734
loop_
_publ_author_name
'Madalan, Augustin M.'
'Avarvari, Narcis'
'Andruh, Marius'

_publ_section_title
;
 Rational Design of Supramolecular Gridlike Layers and Zigzag Chains
 through a Unique Interplay of d10&#x2212;d10and \p&#x2212;\p Stacking
 Interactions
;
_journal_issue 7
_journal_name_full 'Crystal Growth &amp; Design'
_journal_page_first 1671
_journal_paper_doi 10.1021/cg060131x
_journal_volume 6
_journal_year 2006
_chemical_formula_sum 'C36 H30 Au Cl Cu2 N6 O8'
_chemical_formula_weight 1034.16
_chemical_name_common '[{Cu(acac)(phen)}2{Au(CN)2}](ClO4)'
_chemical_name_systematic
;
 ?
;
_space_group_IT_number 2
_symmetry_cell_setting triclinic
_symmetry_space_group_name_Hall '-P 1'
_symmetry_space_group_name_H-M 'P -1'
_atom_sites_solution_hydrogens geom
_atom_sites_solution_primary direct
_atom_sites_solution_secondary difmap
_audit_creation_method SHELXL-97
_cell_angle_alpha 90.406(6)
_cell_angle_beta 100.333(8)
_cell_angle_gamma 94.192(5)
_cell_formula_units_Z 4
_cell_length_a 12.2575(13)
_cell_length_b 13.6244(8)
_cell_length_c 23.0234(17)
_cell_measurement_reflns_used 380
_cell_measurement_temperature 293(2)
_cell_measurement_theta_max 25
_cell_measurement_theta_min 2.5
_cell_volume 3771.7(5)
_computing_cell_refinement 'Dirax/lsq (Duisenberg & Schreurs, 1989-2000)'
_computing_data_collection KappaCCD
_computing_data_reduction 'Denzo and Scalepak'
_computing_structure_refinement 'SHELXL-97 (Sheldrick, 1997)'
_computing_structure_solution 'SHELXS-97 (Sheldrick, 1990)'
_diffrn_ambient_temperature 293(2)
_diffrn_measured_fraction_theta_full 0.943
_diffrn_measured_fraction_theta_max 0.943
_diffrn_measurement_device_type area_detector
_diffrn_measurement_method 'phi&omega scans'
_diffrn_radiation_monochromator graphite
_diffrn_radiation_source 'fine-focus sealed tube'
_diffrn_radiation_type MoK\a
_diffrn_radiation_wavelength 0.71070
_diffrn_reflns_av_R_equivalents 0.0509
_diffrn_reflns_av_sigmaI/netI 0.1264
_diffrn_reflns_limit_h_max 16
_diffrn_reflns_limit_h_min -16
_diffrn_reflns_limit_k_max 18
_diffrn_reflns_limit_k_min -18
_diffrn_reflns_limit_l_max 31
_diffrn_reflns_limit_l_min -31
_diffrn_reflns_number 47163
_diffrn_reflns_theta_full 29.02
_diffrn_reflns_theta_max 29.02
_diffrn_reflns_theta_min 3.11
_exptl_absorpt_coefficient_mu 5.128
_exptl_absorpt_correction_T_max 1
_exptl_absorpt_correction_T_min 0.575248
_exptl_absorpt_correction_type multi-scan
_exptl_absorpt_process_details sadabs
_exptl_crystal_colour green
_exptl_crystal_density_diffrn 1.821
_exptl_crystal_density_meas ?
_exptl_crystal_density_method 'not measured'
_exptl_crystal_description prism
_exptl_crystal_F_000 2024
_exptl_crystal_size_max 0.45
_exptl_crystal_size_mid 0.2
_exptl_crystal_size_min 0.18
_refine_diff_density_max 0.672
_refine_diff_density_min -0.635
_refine_diff_density_rms 0.126
_refine_ls_extinction_method none
_refine_ls_goodness_of_fit_ref 0.974
_refine_ls_hydrogen_treatment constr
_refine_ls_matrix_type full
_refine_ls_number_parameters 973
_refine_ls_number_reflns 18962
_refine_ls_number_restraints 0
_refine_ls_restrained_S_all 0.974
_refine_ls_R_factor_all 0.1556
_refine_ls_R_factor_gt 0.0529
_refine_ls_shift/su_max 0.002
_refine_ls_shift/su_mean 0.000
_refine_ls_structure_factor_coef Fsqd
_refine_ls_weighting_details 'calc w=1/[\s^2^(Fo^2^)+(0.0498P)^2^+0.0000P] where P=(Fo^2^+2Fc^2^)/3'
_refine_ls_weighting_scheme calc
_refine_ls_wR_factor_gt 0.0931
_refine_ls_wR_factor_ref 0.1166
_reflns_number_gt 9228
_reflns_number_total 18962
_reflns_threshold_expression >2sigma(I)
_cod_data_source_file cg060131xsup4.cif
_cod_data_source_block mam28a
_cod_depositor_comments
;
The following automatic conversions were performed:

'_symmetry_cell_setting' value 'Triclinic' changed to 'triclinic'
according to /home/saulius/struct/CIF-dictionaries/cif_core.dic
dictionary named 'cif_core.dic' version 2.4.2 from 2011-04-26.

Automatic conversion script
Id: cif_fix_values 1891 2012-01-12 08:04:46Z andrius 

The following automatic conversions were performed:

'_exptl_crystal_density_meas' value 'not measured' was changed to '?'
- the value is perceived as not measured.

Automatic conversion script
Id: cif_fix_values 3008 2015-01-20 13:52:24Z robertas 
;
_cod_original_sg_symbol_H-M P-1
_cod_database_code 4508734

loop_
_symmetry_equiv_pos_as_xyz
'x, y, z'
'-x, -y, -z'

loop_
_atom_site_label
_atom_site_type_symbol
_atom_site_fract_x
_atom_site_fract_y
_atom_site_fract_z
_atom_site_U_iso_or_equiv
_atom_site_adp_type
_atom_site_occupancy
_atom_site_symmetry_multiplicity
_atom_site_calc_flag
_atom_site_refinement_flags
C1 C 0.7855(7) 0.3148(6) 0.2048(3) 0.082(2) Uani 1 1 d .
H1A H 0.7063 0.3184 0.1980 0.123 Uiso 1 1 calc R
H1B H 0.8026 0.2513 0.1921 0.123 Uiso 1 1 calc R
H1C H 0.8183 0.3650 0.1828 0.123 Uiso 1 1 calc R
C2 C 0.8314(7) 0.3302(5) 0.2692(3) 0.059(2) Uani 1 1 d .
C3 C 0.9439(7) 0.3283(5) 0.2890(4) 0.063(2) Uani 1 1 d .
H3 H 0.9877 0.3194 0.2606 0.075 Uiso 1 1 calc R
C4 C 0.9987(6) 0.3385(4) 0.3471(4) 0.0566(19) Uani 1 1 d .
C5 C 1.1237(6) 0.3315(5) 0.3625(4) 0.077(2) Uani 1 1 d .
H5A H 1.1478 0.3402 0.4044 0.116 Uiso 1 1 calc R
H5B H 1.1606 0.3819 0.3425 0.116 Uiso 1 1 calc R
H5C H 1.1418 0.2680 0.3504 0.116 Uiso 1 1 calc R
C6 C 0.9054(7) 0.3865(5) 0.5137(3) 0.059(2) Uani 1 1 d .
H6 H 0.9735 0.3844 0.5014 0.071 Uiso 1 1 calc R
C7 C 0.9052(7) 0.4015(5) 0.5736(3) 0.066(2) Uani 1 1 d .
H7 H 0.9719 0.4102 0.6004 0.079 Uiso 1 1 calc R
C8 C 0.8055(7) 0.4035(5) 0.5925(3) 0.059(2) Uani 1 1 d .
H8 H 0.8039 0.4139 0.6323 0.071 Uiso 1 1 calc R
C9 C 0.7076(6) 0.3899(4) 0.5523(3) 0.0494(18) Uani 1 1 d .
C10 C 0.7152(6) 0.3761(4) 0.4928(3) 0.0401(16) Uani 1 1 d .
C11 C 0.6198(6) 0.3668(4) 0.4484(3) 0.0507(19) Uani 1 1 d .
C12 C 0.5122(7) 0.3652(5) 0.4625(4) 0.062(2) Uani 1 1 d .
C13 C 0.4210(7) 0.3573(5) 0.4171(5) 0.076(2) Uani 1 1 d .
H13 H 0.3497 0.3588 0.4255 0.092 Uiso 1 1 calc R
C14 C 0.4359(6) 0.3475(6) 0.3603(4) 0.076(2) Uani 1 1 d .
H14 H 0.3751 0.3393 0.3297 0.091 Uiso 1 1 calc R
C15 C 0.5442(7) 0.3500(5) 0.3489(4) 0.060(2) Uani 1 1 d .
H15 H 0.5542 0.3462 0.3099 0.072 Uiso 1 1 calc R
C16 C 0.5973(7) 0.3913(5) 0.5661(4) 0.065(2) Uani 1 1 d .
H16 H 0.5897 0.4007 0.6051 0.078 Uiso 1 1 calc R
C17 C 0.5047(7) 0.3792(5) 0.5238(4) 0.069(2) Uani 1 1 d .
H17 H 0.4352 0.3800 0.5346 0.083 Uiso 1 1 calc R
C18 C 0.5483(7) 1.1610(5) 0.6317(3) 0.080(3) Uani 1 1 d .
H18A H 0.4818 1.1526 0.6023 0.120 Uiso 1 1 calc R
H18B H 0.5534 1.2252 0.6499 0.120 Uiso 1 1 calc R
H18C H 0.5462 1.1118 0.6612 0.120 Uiso 1 1 calc R
C19 C 0.6488(8) 1.1506(4) 0.6027(4) 0.063(2) Uani 1 1 d .
C20 C 0.7539(9) 1.1605(5) 0.6367(4) 0.068(2) Uani 1 1 d .
H20 H 0.7593 1.1706 0.6771 0.082 Uiso 1 1 calc R
C21 C 0.8530(8) 1.1565(5) 0.6150(4) 0.064(2) Uani 1 1 d .
C22 C 0.9592(8) 1.1733(6) 0.6551(4) 0.096(3) Uani 1 1 d .
H22A H 1.0187 1.1686 0.6334 0.145 Uiso 1 1 calc R
H22B H 0.9645 1.1247 0.6852 0.145 Uiso 1 1 calc R
H22C H 0.9643 1.2377 0.6730 0.145 Uiso 1 1 calc R
C23 C 0.9401(7) 1.1043(5) 0.4451(4) 0.066(2) Uani 1 1 d .
H23 H 0.9825 1.1115 0.4828 0.080 Uiso 1 1 calc R
C24 C 0.9950(7) 1.0911(5) 0.3970(4) 0.074(2) Uani 1 1 d .
H24 H 1.0716 1.0867 0.4033 0.089 Uiso 1 1 calc R
C25 C 0.9357(8) 1.0849(5) 0.3425(4) 0.074(3) Uani 1 1 d .
H25 H 0.9717 1.0794 0.3105 0.089 Uiso 1 1 calc R
C26 C 0.8211(7) 1.0867(4) 0.3330(4) 0.059(2) Uani 1 1 d .
C27 C 0.7723(6) 1.0985(4) 0.3837(3) 0.0467(18) Uani 1 1 d .
C28 C 0.6554(7) 1.0972(4) 0.3771(3) 0.0509(18) Uani 1 1 d .
C29 C 0.5878(7) 1.0877(4) 0.3221(4) 0.059(2) Uani 1 1 d .
C30 C 0.4734(8) 1.0868(5) 0.3204(4) 0.076(2) Uani 1 1 d .
H30 H 0.4249 1.0814 0.2843 0.091 Uiso 1 1 calc R
C31 C 0.4332(8) 1.0936(5) 0.3707(5) 0.081(3) Uani 1 1 d .
H31 H 0.3569 1.0925 0.3693 0.097 Uiso 1 1 calc R
C32 C 0.5045(7) 1.1023(5) 0.4243(4) 0.065(2) Uani 1 1 d .
H32 H 0.4755 1.1071 0.4588 0.078 Uiso 1 1 calc R
C33 C 0.7505(9) 1.0766(5) 0.2769(4) 0.074(3) Uani 1 1 d .
H33 H 0.7820 1.0688 0.2435 0.089 Uiso 1 1 calc R
C34 C 0.6404(9) 1.0781(5) 0.2708(4) 0.079(3) Uani 1 1 d .
H34 H 0.5968 1.0729 0.2332 0.094 Uiso 1 1 calc R
C35 C 0.3596(6) 0.8248(5) 0.1383(4) 0.075(2) Uani 1 1 d .
H35A H 0.3364 0.8364 0.0970 0.112 Uiso 1 1 calc R
H35B H 0.3286 0.8713 0.1611 0.112 Uiso 1 1 calc R
H35C H 0.3340 0.7592 0.1470 0.112 Uiso 1 1 calc R
C36 C 0.4853(6) 0.8367(4) 0.1539(3) 0.0525(19) Uani 1 1 d .
C37 C 0.5376(7) 0.8228(5) 0.2106(3) 0.058(2) Uani 1 1 d .
H37 H 0.4926 0.8095 0.2386 0.070 Uiso 1 1 calc R
C38 C 0.6525(7) 0.8269(4) 0.2303(3) 0.0560(19) Uani 1 1 d .
C39 C 0.6968(6) 0.8083(5) 0.2937(3) 0.071(2) Uani 1 1 d .
H39A H 0.7766 0.8140 0.3003 0.106 Uiso 1 1 calc R
H39B H 0.6711 0.7432 0.3033 0.106 Uiso 1 1 calc R
H39C H 0.6711 0.8557 0.3181 0.106 Uiso 1 1 calc R
C40 C 0.9396(6) 0.8492(5) 0.1503(4) 0.060(2) Uani 1 1 d .
H40 H 0.9285 0.8448 0.1892 0.073 Uiso 1 1 calc R
C41 C 1.0470(7) 0.8466(5) 0.1396(4) 0.075(2) Uani 1 1 d .
H41 H 1.1061 0.8392 0.1703 0.090 Uiso 1 1 calc R
C42 C 1.0638(7) 0.8551(5) 0.0832(5) 0.074(2) Uani 1 1 d .
H42 H 1.1356 0.8544 0.0753 0.088 Uiso 1 1 calc R
C43 C 0.9753(6) 0.8647(4) 0.0368(4) 0.0560(19) Uani 1 1 d .
C44 C 0.8688(6) 0.8648(4) 0.0519(3) 0.0459(17) Uani 1 1 d .
C45 C 0.7758(6) 0.8770(4) 0.0080(3) 0.0464(17) Uani 1 1 d .
C46 C 0.7847(6) 0.8908(4) -0.0517(3) 0.0528(19) Uani 1 1 d .
C47 C 0.6883(7) 0.9072(5) -0.0903(3) 0.064(2) Uani 1 1 d .
H47 H 0.6913 0.9200 -0.1296 0.076 Uiso 1 1 calc R
C48 C 0.5896(7) 0.9050(5) -0.0719(4) 0.068(2) Uani 1 1 d .
H48 H 0.5249 0.9148 -0.0985 0.081 Uiso 1 1 calc R
C49 C 0.5855(6) 0.8880(5) -0.0129(3) 0.0580(19) Uani 1 1 d .
H49 H 0.5168 0.8860 -0.0010 0.070 Uiso 1 1 calc R
C50 C 0.9848(7) 0.8778(5) -0.0242(4) 0.064(2) Uani 1 1 d .
H50 H 1.0540 0.8770 -0.0354 0.077 Uiso 1 1 calc R
C51 C 0.8945(7) 0.8910(5) -0.0650(4) 0.067(2) Uani 1 1 d .
H51 H 0.9036 0.9009 -0.1038 0.080 Uiso 1 1 calc R
C52 C 0.5424(8) 1.6703(6) -0.1498(4) 0.100(3) Uani 1 1 d .
H52A H 0.4852 1.6629 -0.1263 0.149 Uiso 1 1 calc R
H52B H 0.5278 1.6220 -0.1814 0.149 Uiso 1 1 calc R
H52C H 0.5436 1.7351 -0.1660 0.149 Uiso 1 1 calc R
C53 C 0.6535(8) 1.6562(4) -0.1118(4) 0.066(2) Uani 1 1 d .
C54 C 0.7516(9) 1.6630(5) -0.1353(4) 0.072(2) Uani 1 1 d .
H54 H 0.7450 1.6749 -0.1755 0.086 Uiso 1 1 calc R
C55 C 0.8543(8) 1.6538(5) -0.1047(4) 0.065(2) Uani 1 1 d .
C56 C 0.9533(7) 1.6690(5) -0.1352(4) 0.092(3) Uani 1 1 d .
H56A H 1.0200 1.6586 -0.1077 0.138 Uiso 1 1 calc R
H56B H 0.9576 1.7350 -0.1494 0.138 Uiso 1 1 calc R
H56C H 0.9453 1.6232 -0.1678 0.138 Uiso 1 1 calc R
C57 C 1.0060(7) 1.5997(5) 0.0716(4) 0.064(2) Uani 1 1 d .
H57 H 1.0320 1.6024 0.0361 0.077 Uiso 1 1 calc R
C58 C 1.0824(7) 1.5920(5) 0.1238(5) 0.075(2) Uani 1 1 d .
H58 H 1.1579 1.5911 0.1230 0.091 Uiso 1 1 calc R
C59 C 1.0450(8) 1.5857(5) 0.1754(4) 0.076(2) Uani 1 1 d .
H59 H 1.0950 1.5797 0.2105 0.092 Uiso 1 1 calc R
C60 C 0.9317(7) 1.5881(4) 0.1766(3) 0.0588(19) Uani 1 1 d .
C61 C 0.8609(6) 1.5964(4) 0.1224(3) 0.0478(17) Uani 1 1 d .
C62 C 0.7423(6) 1.5994(4) 0.1178(3) 0.0424(16) Uani 1 1 d .
C63 C 0.6987(7) 1.5905(4) 0.1704(4) 0.058(2) Uani 1 1 d .
C64 C 0.5842(8) 1.5907(5) 0.1632(4) 0.073(2) Uani 1 1 d .
H64 H 0.5501 1.5860 0.1961 0.087 Uiso 1 1 calc R
C65 C 0.5212(7) 1.5975(5) 0.1091(4) 0.070(2) Uani 1 1 d .
H65 H 0.4441 1.5950 0.1042 0.084 Uiso 1 1 calc R
C66 C 0.5753(6) 1.6085(4) 0.0608(3) 0.060(2) Uani 1 1 d .
H66 H 0.5321 1.6163 0.0238 0.072 Uiso 1 1 calc R
C67 C 0.8813(9) 1.5801(5) 0.2287(4) 0.080(3) Uani 1 1 d .
H67 H 0.9266 1.5743 0.2653 0.096 Uiso 1 1 calc R
C68 C 0.7722(9) 1.5809(5) 0.2257(4) 0.072(2) Uani 1 1 d .
H68 H 0.7428 1.5750 0.2601 0.086 Uiso 1 1 calc R
C69 C 0.7920(6) 0.6119(5) 0.4085(3) 0.0503(17) Uani 1 1 d .
C70 C 0.7480(6) 0.8655(5) 0.4854(3) 0.0542(19) Uani 1 1 d .
C71 C 0.7181(6) 1.1108(5) 0.0921(3) 0.0522(18) Uani 1 1 d .
C72 C 0.7426(6) 1.3645(5) 0.0106(3) 0.0553(19) Uani 1 1 d .
N1 N 0.8143(5) 0.3750(3) 0.4737(2) 0.0437(13) Uani 1 1 d .
N2 N 0.6329(5) 0.3575(3) 0.3912(3) 0.0504(15) Uani 1 1 d .
N3 N 0.8323(5) 1.1068(4) 0.4388(3) 0.0506(15) Uani 1 1 d .
N4 N 0.6137(5) 1.1040(3) 0.4275(3) 0.0518(15) Uani 1 1 d .
N5 N 0.8523(5) 0.8574(3) 0.1085(3) 0.0501(14) Uani 1 1 d .
N6 N 0.6747(5) 0.8746(3) 0.0271(3) 0.0467(14) Uani 1 1 d .
N7 N 0.8982(5) 1.6035(3) 0.0705(2) 0.0508(15) Uani 1 1 d .
N8 N 0.6830(5) 1.6084(3) 0.0645(3) 0.0484(15) Uani 1 1 d .
N9 N 0.8016(5) 0.5405(4) 0.3863(3) 0.0589(16) Uani 1 1 d .
N10 N 0.7335(5) 0.9385(4) 0.5041(3) 0.0665(18) Uani 1 1 d .
N11 N 0.7098(5) 1.0382(4) 0.1165(3) 0.0596(16) Uani 1 1 d .
N12 N 0.7500(5) 1.4382(4) -0.0090(3) 0.0647(17) Uani 1 1 d .
O1 O 0.7607(4) 0.3445(3) 0.3025(2) 0.0573(12) Uani 1 1 d .
O2 O 0.9506(4) 0.3549(3) 0.3907(2) 0.0540(12) Uani 1 1 d .
O3 O 0.6264(4) 1.1322(3) 0.5477(2) 0.0651(14) Uani 1 1 d .
O4 O 0.8597(4) 1.1398(3) 0.5614(2) 0.0668(14) Uani 1 1 d .
O5 O 0.5351(4) 0.8552(3) 0.1104(2) 0.0577(13) Uani 1 1 d .
O6 O 0.7251(4) 0.8428(3) 0.1975(2) 0.0562(12) Uani 1 1 d .
O7 O 0.6493(4) 1.6392(3) -0.0572(2) 0.0646(14) Uani 1 1 d .
O8 O 0.8788(4) 1.6341(3) -0.0501(2) 0.0655(14) Uani 1 1 d .
O9 O 0.6654(5) 1.4294(5) -0.1951(2) 0.103(2) Uani 1 1 d .
O10 O 0.5485(5) 1.4206(7) -0.2885(3) 0.153(3) Uani 1 1 d .
O11 O 0.7294(5) 1.4970(5) -0.2766(3) 0.135(3) Uani 1 1 d .
O12 O 0.7023(8) 1.3340(6) -0.2666(5) 0.185(4) Uani 1 1 d .
O13 O 0.7721(10) 1.8271(7) -0.2419(6) 0.233(5) Uani 1 1 d .
O14 O 0.7694(6) 1.9854(7) -0.2216(4) 0.172(4) Uani 1 1 d .
O15 O 0.9407(6) 1.9156(7) -0.2126(3) 0.163(4) Uani 1 1 d .
O16 O 0.8289(5) 1.9320(6) -0.3044(3) 0.145(3) Uani 1 1 d .
Cu1 Cu 0.79608(7) 0.36996(5) 0.38508(4) 0.0470(2) Uani 1 1 d .
Cu2 Cu 0.73334(7) 1.10874(5) 0.49987(4) 0.0517(2) Uani 1 1 d .
Cu3 Cu 0.69240(7) 0.86998(5) 0.11556(4) 0.0482(2) Uani 1 1 d .
Cu4 Cu 0.77407(7) 1.60889(5) 0.00025(4) 0.0502(2) Uani 1 1 d .
Cl1 Cl 0.65705(18) 1.42615(16) -0.25661(9) 0.0713(6) Uani 1 1 d .
Cl2 Cl 0.83389(19) 1.91947(17) -0.24438(9) 0.0756(6) Uani 1 1 d .
Au1 Au 0.77242(2) 0.738450(17) 0.448314(12) 0.05021(10) Uani 1 1 d .
Au2 Au 0.72835(2) 1.235822(17) 0.049856(12) 0.05088(10) Uani 1 1 d .

loop_
_atom_site_aniso_label
_atom_site_aniso_U_11
_atom_site_aniso_U_22
_atom_site_aniso_U_33
_atom_site_aniso_U_23
_atom_site_aniso_U_13
_atom_site_aniso_U_12
C1 0.102(7) 0.089(6) 0.053(6) -0.019(4) 0.015(5) -0.012(5)
C2 0.076(6) 0.054(4) 0.047(5) -0.005(3) 0.015(5) -0.008(4)
C3 0.065(6) 0.072(5) 0.058(6) -0.003(4) 0.028(5) 0.006(4)
C4 0.061(5) 0.041(4) 0.070(6) -0.001(4) 0.020(5) -0.001(3)
C5 0.052(5) 0.094(6) 0.092(7) 0.010(5) 0.027(5) 0.010(4)
C6 0.062(6) 0.060(4) 0.056(5) 0.003(4) 0.016(5) 0.002(4)
C7 0.066(6) 0.083(5) 0.045(5) -0.002(4) 0.004(4) -0.003(4)
C8 0.073(6) 0.067(5) 0.035(4) -0.006(3) 0.006(5) -0.010(4)
C9 0.059(5) 0.037(3) 0.058(5) 0.005(3) 0.028(4) -0.002(3)
C10 0.041(4) 0.030(3) 0.047(5) -0.001(3) 0.003(4) -0.001(3)
C11 0.061(5) 0.036(3) 0.063(5) 0.002(3) 0.032(5) 0.001(3)
C12 0.055(6) 0.045(4) 0.088(7) 0.008(4) 0.019(5) 0.007(3)
C13 0.046(6) 0.076(5) 0.109(8) 0.003(5) 0.016(6) 0.012(4)
C14 0.036(5) 0.093(6) 0.090(7) -0.004(5) -0.010(5) -0.002(4)
C15 0.060(6) 0.059(4) 0.057(5) 0.004(4) 0.000(5) 0.007(4)
C16 0.082(7) 0.053(4) 0.069(6) 0.003(4) 0.038(6) 0.008(4)
C17 0.062(6) 0.063(5) 0.091(7) 0.001(4) 0.038(6) 0.006(4)
C18 0.112(7) 0.074(5) 0.063(6) -0.011(4) 0.049(6) -0.007(5)
C19 0.104(7) 0.036(4) 0.052(5) -0.004(3) 0.029(6) -0.003(4)
C20 0.107(8) 0.062(5) 0.037(5) -0.002(4) 0.014(5) 0.007(5)
C21 0.089(7) 0.046(4) 0.050(5) 0.001(4) -0.002(5) 0.000(4)
C22 0.113(8) 0.089(6) 0.076(7) -0.007(5) -0.013(6) 0.012(5)
C23 0.056(6) 0.071(5) 0.075(6) -0.001(4) 0.022(5) -0.003(4)
C24 0.064(6) 0.078(5) 0.089(7) 0.007(5) 0.036(6) 0.005(4)
C25 0.095(8) 0.071(5) 0.069(7) 0.006(5) 0.042(6) 0.015(5)
C26 0.078(6) 0.041(4) 0.060(6) 0.000(3) 0.019(5) 0.000(4)
C27 0.061(5) 0.033(3) 0.050(5) -0.001(3) 0.020(4) 0.003(3)
C28 0.074(6) 0.036(3) 0.041(5) 0.000(3) 0.006(4) 0.003(3)
C29 0.072(6) 0.045(4) 0.059(6) 0.002(3) 0.015(5) -0.003(4)
C30 0.074(7) 0.064(5) 0.071(7) -0.002(4) -0.033(5) 0.003(4)
C31 0.077(7) 0.074(5) 0.088(8) -0.005(5) 0.002(7) 0.008(4)
C32 0.064(6) 0.060(4) 0.075(7) -0.008(4) 0.020(5) 0.010(4)
C33 0.118(8) 0.061(5) 0.051(6) 0.001(4) 0.033(6) 0.007(5)
C34 0.136(9) 0.051(4) 0.048(5) 0.003(4) 0.012(6) 0.015(5)
C35 0.043(5) 0.093(6) 0.088(7) 0.008(5) 0.012(5) 0.004(4)
C36 0.049(5) 0.046(4) 0.065(6) 0.007(4) 0.015(4) 0.009(3)
C37 0.058(5) 0.072(5) 0.050(5) 0.007(4) 0.025(4) 0.007(4)
C38 0.078(6) 0.048(4) 0.044(5) 0.004(3) 0.015(5) 0.007(4)
C39 0.077(6) 0.085(5) 0.052(5) 0.013(4) 0.014(5) 0.015(4)
C40 0.052(5) 0.063(4) 0.063(5) 0.005(4) -0.001(5) 0.010(4)
C41 0.054(6) 0.078(5) 0.088(7) 0.004(5) -0.005(5) 0.007(4)
C42 0.040(5) 0.074(5) 0.102(8) -0.004(5) 0.005(6) -0.004(4)
C43 0.043(5) 0.047(4) 0.078(6) -0.008(4) 0.009(5) 0.005(3)
C44 0.051(5) 0.030(3) 0.059(5) -0.002(3) 0.014(4) 0.007(3)
C45 0.050(5) 0.034(3) 0.057(5) 0.001(3) 0.011(4) 0.011(3)
C46 0.062(5) 0.040(4) 0.059(5) -0.002(3) 0.017(5) 0.010(3)
C47 0.088(7) 0.064(5) 0.042(5) 0.007(4) 0.012(5) 0.028(4)
C48 0.064(6) 0.085(5) 0.052(5) 0.002(4) -0.001(5) 0.012(4)
C49 0.045(5) 0.070(5) 0.061(6) 0.004(4) 0.010(4) 0.014(4)
C50 0.052(6) 0.058(4) 0.090(7) -0.009(4) 0.033(5) 0.004(4)
C51 0.076(6) 0.061(5) 0.073(6) -0.014(4) 0.038(6) 0.000(4)
C52 0.119(8) 0.089(6) 0.069(6) 0.011(5) -0.034(6) -0.006(5)
C53 0.099(7) 0.039(4) 0.049(5) 0.002(3) -0.015(5) -0.004(4)
C54 0.113(8) 0.062(5) 0.039(5) -0.001(4) 0.016(6) -0.004(5)
C55 0.109(8) 0.041(4) 0.056(6) 0.005(4) 0.041(6) 0.010(4)
C56 0.139(8) 0.075(5) 0.086(7) 0.021(5) 0.078(7) 0.018(5)
C57 0.063(6) 0.062(5) 0.070(6) 0.004(4) 0.017(5) 0.007(4)
C58 0.057(6) 0.072(5) 0.093(8) 0.003(5) 0.000(6) 0.008(4)
C59 0.078(7) 0.062(5) 0.076(7) -0.001(4) -0.022(5) 0.004(4)
C60 0.079(6) 0.043(4) 0.052(5) -0.004(3) 0.001(5) 0.009(4)
C61 0.064(5) 0.036(3) 0.044(5) 0.001(3) 0.008(4) 0.006(3)
C62 0.055(5) 0.030(3) 0.044(4) -0.008(3) 0.016(4) -0.002(3)
C63 0.077(6) 0.037(4) 0.062(6) 0.001(3) 0.022(5) 0.003(4)
C64 0.100(8) 0.057(5) 0.071(7) -0.005(4) 0.046(6) 0.000(4)
C65 0.056(6) 0.073(5) 0.085(7) 0.000(5) 0.027(6) -0.001(4)
C66 0.058(5) 0.059(4) 0.066(6) 0.002(4) 0.021(5) 0.011(4)
C67 0.129(9) 0.055(5) 0.049(6) -0.002(4) -0.005(6) 0.020(5)
C68 0.109(8) 0.064(5) 0.047(6) 0.002(4) 0.023(6) 0.009(5)
C69 0.055(5) 0.055(4) 0.044(4) 0.002(3) 0.013(4) 0.004(3)
C70 0.057(5) 0.047(4) 0.061(5) -0.002(3) 0.016(4) 0.012(3)
C71 0.067(5) 0.045(4) 0.044(4) 0.000(3) 0.007(4) 0.008(3)
C72 0.065(5) 0.046(4) 0.055(5) 0.014(3) 0.012(4) 0.000(3)
N1 0.037(4) 0.048(3) 0.046(4) 0.000(3) 0.005(3) 0.005(3)
N2 0.048(4) 0.041(3) 0.062(4) 0.002(3) 0.010(4) -0.001(3)
N3 0.047(4) 0.052(3) 0.054(4) -0.002(3) 0.012(3) 0.000(3)
N4 0.058(4) 0.045(3) 0.055(4) 0.002(3) 0.016(3) 0.006(3)
N5 0.044(4) 0.041(3) 0.063(4) 0.003(3) 0.001(3) 0.010(3)
N6 0.039(4) 0.045(3) 0.056(4) -0.003(3) 0.009(3) 0.004(3)
N7 0.056(4) 0.043(3) 0.057(4) 0.002(3) 0.018(3) 0.007(3)
N8 0.052(4) 0.046(3) 0.052(4) 0.005(3) 0.019(3) 0.010(3)
N9 0.072(5) 0.049(3) 0.057(4) -0.005(3) 0.011(3) 0.012(3)
N10 0.076(5) 0.052(4) 0.077(5) -0.010(3) 0.027(4) 0.008(3)
N11 0.081(5) 0.046(3) 0.050(4) -0.001(3) 0.008(3) 0.002(3)
N12 0.082(5) 0.049(3) 0.065(4) 0.007(3) 0.020(4) 0.001(3)
O1 0.056(3) 0.071(3) 0.045(3) -0.011(2) 0.009(3) 0.004(2)
O2 0.040(3) 0.072(3) 0.051(3) -0.007(2) 0.009(3) 0.011(2)
O3 0.066(4) 0.071(3) 0.064(4) -0.016(3) 0.027(3) 0.006(2)
O4 0.071(4) 0.068(3) 0.057(4) -0.017(3) 0.005(3) 0.000(2)
O5 0.048(3) 0.074(3) 0.050(3) 0.017(2) 0.006(3) 0.002(2)
O6 0.057(3) 0.062(3) 0.048(3) 0.013(2) 0.005(3) 0.003(2)
O7 0.070(4) 0.067(3) 0.055(4) 0.013(3) 0.005(3) 0.011(2)
O8 0.074(4) 0.068(3) 0.063(4) 0.017(3) 0.032(3) 0.009(3)
O9 0.086(4) 0.173(6) 0.049(4) -0.005(4) 0.019(3) -0.017(4)
O10 0.052(5) 0.315(11) 0.087(5) 0.059(6) 0.003(4) 0.003(5)
O11 0.102(5) 0.182(7) 0.120(6) 0.067(5) 0.036(5) -0.035(5)
O12 0.200(10) 0.151(7) 0.208(11) -0.075(7) 0.059(8) -0.001(6)
O13 0.248(12) 0.155(8) 0.279(14) 0.086(9) 0.014(10) -0.030(8)
O14 0.107(6) 0.261(10) 0.152(8) -0.095(7) 0.018(5) 0.070(6)
O15 0.077(6) 0.324(12) 0.084(6) -0.016(6) -0.007(5) 0.053(6)
O16 0.094(5) 0.273(9) 0.082(5) 0.065(6) 0.035(4) 0.066(5)
Cu1 0.0445(5) 0.0513(4) 0.0461(5) -0.0065(4) 0.0102(4) 0.0055(4)
Cu2 0.0608(6) 0.0506(5) 0.0465(5) -0.0094(4) 0.0183(5) 0.0023(4)
Cu3 0.0473(5) 0.0491(4) 0.0485(5) 0.0095(4) 0.0094(4) 0.0033(4)
Cu4 0.0590(6) 0.0491(4) 0.0454(5) 0.0094(4) 0.0166(5) 0.0041(4)
Cl1 0.0669(15) 0.1026(15) 0.0461(13) -0.0062(10) 0.0205(12) -0.0068(11)
Cl2 0.0713(15) 0.1119(16) 0.0497(13) 0.0164(12) 0.0229(12) 0.0163(12)
Au1 0.05352(19) 0.04334(15) 0.0549(2) -0.00217(12) 0.01245(15) 0.00461(12)
Au2 0.0592(2) 0.04254(15) 0.05051(19) 0.00461(12) 0.01000(15) 0.00065(12)

loop_
_atom_type_symbol
_atom_type_description
_atom_type_scat_dispersion_real
_atom_type_scat_dispersion_imag
_atom_type_scat_source
C C 0.0033 0.0016 'International Tables Vol C Tables 4.2.6.8 and 6.1.1.4'
H H 0.0000 0.0000 'International Tables Vol C Tables 4.2.6.8 and 6.1.1.4'
N N 0.0061 0.0033 'International Tables Vol C Tables 4.2.6.8 and 6.1.1.4'
O O 0.0106 0.0060 'International Tables Vol C Tables 4.2.6.8 and 6.1.1.4'
Cu Cu 0.3201 1.2651 'International Tables Vol C Tables 4.2.6.8 and 6.1.1.4'
Cl Cl 0.1484 0.1585 'International Tables Vol C Tables 4.2.6.8 and 6.1.1.4'
Au Au -2.0133 8.8022 'International Tables Vol C Tables 4.2.6.8 and 6.1.1.4'

loop_
_geom_angle_atom_site_label_1
_geom_angle_atom_site_label_2
_geom_angle_atom_site_label_3
_geom_angle
O1 C2 C3 124.2(7)
O1 C2 C1 116.3(7)
C3 C2 C1 119.5(7)
C2 C3 C4 126.5(7)
O2 C4 C3 124.0(7)
O2 C4 C5 115.5(7)
C3 C4 C5 120.4(7)
N1 C6 C7 123.3(7)
C8 C7 C6 119.1(8)
C7 C8 C9 119.7(7)
C8 C9 C10 117.6(6)
C8 C9 C16 125.4(7)
C10 C9 C16 117.0(7)
N1 C10 C9 122.9(7)
N1 C10 C11 115.7(6)
C9 C10 C11 121.4(6)
N2 C11 C10 118.5(6)
N2 C11 C12 120.3(8)
C10 C11 C12 121.1(7)
C13 C12 C11 118.8(8)
C13 C12 C17 123.8(8)
C11 C12 C17 117.2(8)
C14 C13 C12 119.9(8)
C13 C14 C15 118.8(8)
N2 C15 C14 122.6(7)
C17 C16 C9 122.1(7)
C16 C17 C12 121.1(7)
O3 C19 C20 125.7(7)
O3 C19 C18 114.8(8)
C20 C19 C18 119.5(8)
C19 C20 C21 125.0(7)
O4 C21 C20 125.2(8)
O4 C21 C22 115.1(8)
C20 C21 C22 119.7(8)
N3 C23 C24 122.8(8)
C25 C24 C23 119.1(8)
C24 C25 C26 120.8(8)
C25 C26 C33 124.9(8)
C25 C26 C27 116.5(8)
C33 C26 C27 118.6(8)
N3 C27 C28 118.0(6)
N3 C27 C26 122.8(7)
C28 C27 C26 119.1(7)
N4 C28 C29 122.2(7)
N4 C28 C27 116.3(7)
C29 C28 C27 121.5(7)
C28 C29 C30 117.0(7)
C28 C29 C34 118.1(8)
C30 C29 C34 125.0(9)
C31 C30 C29 120.2(8)
C30 C31 C32 120.4(9)
N4 C32 C31 121.0(8)
C34 C33 C26 122.0(8)
C33 C34 C29 120.7(9)
O5 C36 C37 124.8(6)
O5 C36 C35 115.2(7)
C37 C36 C35 120.0(6)
C36 C37 C38 125.8(6)
O6 C38 C37 124.8(7)
O6 C38 C39 115.9(7)
C37 C38 C39 119.3(6)
N5 C40 C41 123.5(8)
C42 C41 C40 118.5(8)
C41 C42 C43 121.0(7)
C42 C43 C44 116.4(7)
C42 C43 C50 125.3(7)
C44 C43 C50 118.3(7)
N5 C44 C45 117.6(6)
N5 C44 C43 122.5(7)
C45 C44 C43 119.8(7)
N6 C45 C44 115.6(6)
N6 C45 C46 122.2(7)
C44 C45 C46 122.2(6)
C47 C46 C45 116.8(6)
C47 C46 C51 127.1(7)
C45 C46 C51 116.0(7)
C48 C47 C46 121.1(7)
C47 C48 C49 119.5(7)
N6 C49 C48 123.1(7)
C51 C50 C43 120.4(7)
C50 C51 C46 123.3(7)
O7 C53 C54 124.4(8)
O7 C53 C52 114.4(8)
C54 C53 C52 121.1(8)
C55 C54 C53 125.4(7)
O8 C55 C54 126.0(7)
O8 C55 C56 114.3(9)
C54 C55 C56 119.7(8)
N7 C57 C58 122.9(7)
C59 C58 C57 118.9(8)
C58 C59 C60 120.5(8)
C61 C60 C59 116.9(7)
C61 C60 C67 117.4(8)
C59 C60 C67 125.7(8)
N7 C61 C60 122.9(7)
N7 C61 C62 115.0(6)
C60 C61 C62 122.1(7)
N8 C62 C63 125.2(7)
N8 C62 C61 117.3(6)
C63 C62 C61 117.5(7)
C64 C63 C62 115.0(8)
C64 C63 C68 125.2(8)
C62 C63 C68 119.8(8)
C65 C64 C63 121.0(7)
C64 C65 C66 118.1(8)
N8 C66 C65 123.9(8)
C68 C67 C60 121.8(8)
C67 C68 C63 121.4(8)
N9 C69 Au1 179.0(6)
N10 C70 Au1 177.2(7)
N11 C71 Au2 178.6(6)
N12 C72 Au2 176.9(6)
C6 N1 C10 117.4(6)
C6 N1 Cu1 129.6(4)
C10 N1 Cu1 112.7(5)
C15 N2 C11 119.4(6)
C15 N2 Cu1 129.5(5)
C11 N2 Cu1 110.9(5)
C23 N3 C27 118.0(6)
C23 N3 Cu2 130.4(6)
C27 N3 Cu2 111.4(5)
C32 N4 C28 119.2(7)
C32 N4 Cu2 128.5(5)
C28 N4 Cu2 112.2(5)
C40 N5 C44 118.1(6)
C40 N5 Cu3 129.4(5)
C44 N5 Cu3 112.4(5)
C49 N6 C45 117.2(6)
C49 N6 Cu3 129.8(5)
C45 N6 Cu3 112.4(5)
C57 N7 C61 117.9(7)
C57 N7 Cu4 129.1(5)
C61 N7 Cu4 112.9(5)
C66 N8 C62 116.7(6)
C66 N8 Cu4 129.8(5)
C62 N8 Cu4 113.3(4)
C69 N9 Cu1 150.9(5)
C70 N10 Cu2 151.6(6)
C71 N11 Cu3 150.2(5)
C72 N12 Cu4 151.0(6)
C2 O1 Cu1 125.2(5)
C4 O2 Cu1 125.2(5)
C19 O3 Cu2 124.8(6)
C21 O4 Cu2 123.9(5)
C36 O5 Cu3 124.9(5)
C38 O6 Cu3 124.8(5)
C53 O7 Cu4 124.1(5)
C55 O8 Cu4 124.8(5)
O1 Cu1 O2 94.8(2)
O1 Cu1 N1 169.4(2)
O2 Cu1 N1 90.4(2)
O1 Cu1 N2 91.1(2)
O2 Cu1 N2 166.41(19)
N1 Cu1 N2 81.9(2)
O1 Cu1 N9 99.9(2)
O2 Cu1 N9 98.84(19)
N1 Cu1 N9 88.4(2)
N2 Cu1 N9 92.20(19)
O3 Cu2 O4 94.9(2)
O3 Cu2 N4 90.0(2)
O4 Cu2 N4 167.1(2)
O3 Cu2 N3 167.9(2)
O4 Cu2 N3 91.0(2)
N4 Cu2 N3 82.1(2)
O3 Cu2 N10 100.69(19)
O4 Cu2 N10 97.5(2)
N4 Cu2 N10 93.2(2)
N3 Cu2 N10 88.90(19)
O6 Cu3 O5 94.83(19)
O6 Cu3 N6 168.43(19)
O5 Cu3 N6 90.9(2)
O6 Cu3 N5 90.7(2)
O5 Cu3 N5 166.6(2)
N6 Cu3 N5 81.6(2)
O6 Cu3 N11 101.8(2)
O5 Cu3 N11 97.03(19)
N6 Cu3 N11 87.45(19)
N5 Cu3 N11 93.76(19)
O8 Cu4 O7 94.7(2)
O8 Cu4 N8 166.7(2)
O7 Cu4 N8 91.3(2)
O8 Cu4 N7 90.6(2)
O7 Cu4 N7 167.3(2)
N8 Cu4 N7 81.3(2)
O8 Cu4 N12 99.63(19)
O7 Cu4 N12 98.2(2)
N8 Cu4 N12 91.24(19)
N7 Cu4 N12 92.4(2)
O10 Cl1 O11 114.3(4)
O10 Cl1 O9 114.9(4)
O11 Cl1 O9 112.6(4)
O10 Cl1 O12 106.8(6)
O11 Cl1 O12 104.1(5)
O9 Cl1 O12 102.6(5)
O15 Cl2 O16 114.2(4)
O15 Cl2 O14 114.8(5)
O16 Cl2 O14 111.0(5)
O15 Cl2 O13 109.9(6)
O16 Cl2 O13 102.9(7)
O14 Cl2 O13 102.8(7)
C70 Au1 C69 177.7(3)
C71 Au2 C72 177.4(3)

loop_
_geom_bond_atom_site_label_1
_geom_bond_atom_site_label_2
_geom_bond_distance
C1 C2 1.496(10)
C2 O1 1.280(8)
C2 C3 1.375(10)
C3 C4 1.386(10)
C4 O2 1.276(8)
C4 C5 1.520(9)
C6 N1 1.312(8)
C6 C7 1.394(10)
C7 C8 1.372(9)
C8 C9 1.378(9)
C9 C10 1.402(9)
C9 C16 1.444(9)
C10 N1 1.365(7)
C10 C11 1.406(9)
C11 N2 1.361(8)
C11 C12 1.413(9)
C12 C13 1.383(11)
C12 C17 1.443(11)
C13 C14 1.359(11)
C14 C15 1.397(9)
C15 N2 1.321(8)
C16 C17 1.354(10)
C18 C19 1.516(10)
C19 O3 1.266(9)
C19 C20 1.379(11)
C20 C21 1.398(10)
C21 O4 1.273(8)
C21 C22 1.456(11)
C23 N3 1.306(8)
C23 C24 1.412(10)
C24 C25 1.330(11)
C25 C26 1.385(10)
C26 C33 1.418(11)
C26 C27 1.418(9)
C27 N3 1.346(8)
C27 C28 1.412(9)
C28 N4 1.356(8)
C28 C29 1.383(10)
C29 C30 1.394(10)
C29 C34 1.453(10)
C30 C31 1.343(11)
C31 C32 1.377(11)
C32 N4 1.326(8)
C33 C34 1.334(11)
C35 C36 1.515(9)
C36 O5 1.280(7)
C36 C37 1.369(10)
C37 C38 1.397(10)
C38 O6 1.274(7)
C38 C39 1.493(9)
C40 N5 1.317(8)
C40 C41 1.386(9)
C41 C42 1.355(10)
C42 C43 1.394(10)
C43 C44 1.410(9)
C43 C50 1.441(10)
C44 N5 1.357(8)
C44 C45 1.403(9)
C45 N6 1.386(7)
C45 C46 1.412(9)
C46 C47 1.378(10)
C46 C51 1.433(9)
C47 C48 1.349(9)
C48 C49 1.388(9)
C49 N6 1.322(8)
C50 C51 1.341(10)
C52 C53 1.507(10)
C53 O7 1.287(8)
C53 C54 1.402(11)
C54 C55 1.343(11)
C55 O8 1.275(9)
C55 C56 1.510(9)
C57 N7 1.322(8)
C57 C58 1.394(11)
C58 C59 1.350(10)
C59 C60 1.397(10)
C60 C61 1.395(9)
C60 C67 1.446(10)
C61 N7 1.357(7)
C61 C62 1.443(9)
C62 N8 1.321(8)
C62 C63 1.411(9)
C63 C64 1.383(10)
C63 C68 1.435(11)
C64 C65 1.350(11)
C65 C66 1.396(9)
C66 N8 1.308(8)
C67 C68 1.327(10)
C69 N9 1.118(7)
C69 Au1 1.997(7)
C70 N10 1.119(7)
C70 Au1 1.990(7)
C71 N11 1.147(7)
C71 Au2 1.975(6)
C72 N12 1.108(7)
C72 Au2 1.989(6)
N1 Cu1 2.012(6)
N2 Cu1 2.025(5)
N3 Cu2 2.017(5)
N4 Cu2 2.009(6)
N5 Cu3 2.015(5)
N6 Cu3 2.011(6)
N7 Cu4 2.017(6)
N8 Cu4 2.007(5)
N9 Cu1 2.320(5)
N10 Cu2 2.323(5)
N11 Cu3 2.286(5)
N12 Cu4 2.326(5)
O1 Cu1 1.896(5)
O2 Cu1 1.902(4)
O3 Cu2 1.899(4)
O4 Cu2 1.921(5)
O5 Cu3 1.906(4)
O6 Cu3 1.902(5)
O7 Cu4 1.906(5)
O8 Cu4 1.894(4)
O9 Cl1 1.403(6)
O10 Cl1 1.396(7)
O11 Cl1 1.399(5)
O12 Cl1 1.443(8)
O13 Cl2 1.428(9)
O14 Cl2 1.397(6)
O15 Cl2 1.385(7)
O16 Cl2 1.385(6)
